data_4083000
loop_
_publ_author_name
'Nelson, David J.'
'Collado, Alba'
'Manzini, Simone'
'Meiries, Sebastien'
'Slawin, Alexandra M. Z.'
'Cordes, David B.'
'Nolan, Steven P.'

_publ_section_title
;
 Methoxy-FunctionalizedN-Heterocyclic Carbenes
;
_journal_issue 8
_journal_name_full Organometallics
_journal_page_first 2048
_journal_paper_doi 10.1021/om5001919
_journal_volume 33
_journal_year 2014
_chemical_formula_moiety 'C27 H38 N2 Se'
_chemical_formula_sum 'C27 H38 N2 Se'
_chemical_formula_weight 469.57
_space_group_IT_number 14
_symmetry_cell_setting monoclinic
_symmetry_Int_Tables_number 14
_symmetry_space_group_name_Hall '-P 2yn'
_symmetry_space_group_name_H-M 'P 1 21/n 1'
_atom_sites_solution_hydrogens geom
_atom_sites_solution_primary direct
_atom_sites_solution_secondary difmap
_cell_angle_alpha 90.0000
_cell_angle_beta 106.681(7)
_cell_angle_gamma 90.0000
_cell_formula_units_Z 4
_cell_length_a 19.276(6)
_cell_length_b 6.9627(18)
_cell_length_c 20.508(7)
_cell_measurement_reflns_used 1955
_cell_measurement_temperature 173
_cell_measurement_theta_max 25.35
_cell_measurement_theta_min 2.07
_cell_volume 2636.6(14)
_computing_cell_refinement 'CrystalClear-SM Expert 2.1 b28'
_computing_data_collection 'CrystalClear-SM Expert 2.1 b28 (Rigaku, 2013)'
_computing_data_reduction 'CrystalClear-SM Expert 2.1 b28'
_computing_molecular_graphics 'CrystalStructure 4.1'
_computing_publication_material 'CrystalStructure 4.1 (Rigaku, 2013)'
_computing_structure_refinement 'SHELXL-2013 (Sheldrick, 2013)'
_computing_structure_solution 'SIR2011 (Burla, et al., 2012)'
_diffrn_ambient_temperature 173
_diffrn_detector_area_resol_mean 5.811
_diffrn_measured_fraction_theta_full 1.000
_diffrn_measured_fraction_theta_max 0.999
_diffrn_measurement_device_type 'Rigaku XtaLAB P200'
_diffrn_measurement_method \w
_diffrn_radiation_type 'Mo K\a'
_diffrn_radiation_wavelength 0.71075
_diffrn_reflns_av_R_equivalents 0.3069
_diffrn_reflns_Laue_measured_fraction_full 1.000
_diffrn_reflns_Laue_measured_fraction_max 0.999
_diffrn_reflns_limit_h_max 23
_diffrn_reflns_limit_h_min -23
_diffrn_reflns_limit_k_max 8
_diffrn_reflns_limit_k_min -8
_diffrn_reflns_limit_l_max 24
_diffrn_reflns_limit_l_min -24
_diffrn_reflns_number 30624
_diffrn_reflns_point_group_measured_fraction_full 1.000
_diffrn_reflns_point_group_measured_fraction_max 0.999
_diffrn_reflns_theta_full 25.242
_diffrn_reflns_theta_max 25.378
_diffrn_reflns_theta_min 1.717
_diffrn_standards_number 0
_exptl_absorpt_coefficient_mu 1.439
_exptl_absorpt_correction_T_max 0.986
_exptl_absorpt_correction_T_min 0.642
_exptl_absorpt_correction_type multi-scan
_exptl_absorpt_process_details 'REQAB (Rigaku, 1998)'
_exptl_crystal_colour colorless
_exptl_crystal_density_diffrn 1.183
_exptl_crystal_density_method 'not measured'
_exptl_crystal_description platelet
_exptl_crystal_F_000 992.00
_exptl_crystal_size_max 0.030
_exptl_crystal_size_mid 0.030
_exptl_crystal_size_min 0.010
_refine_diff_density_max 0.49
_refine_diff_density_min -0.38
_refine_ls_extinction_method none
_refine_ls_goodness_of_fit_ref 1.031
_refine_ls_hydrogen_treatment constr
_refine_ls_number_parameters 279
_refine_ls_number_reflns 4843
_refine_ls_number_restraints 0
_refine_ls_R_factor_gt 0.0964
_refine_ls_shift/su_max 0.000
_refine_ls_structure_factor_coef Fsqd
_refine_ls_weighting_details 'w = 1/[\s^2^(Fo^2^)+(0.0377P)^2^+8.2311P] where P=(Fo^2^+2Fc^2^)/3'
_refine_ls_weighting_scheme calc
_refine_ls_wR_factor_ref 0.1904
_reflns_number_gt 2019
_reflns_number_total 4843
_reflns_threshold_expression F^2^>2.0\s(F^2^)
_cod_data_source_file om5001919_si_002.cif
_cod_data_source_block 5c
_cod_depositor_comments 'Adding full bibliography for 4082989--4083003.cif.'
_cod_original_cell_volume 2636.5(13)
_cod_database_code 4083000

loop_
_symmetry_equiv_pos_site_id
_symmetry_equiv_pos_as_xyz
1 +X,+Y,+Z
2 1/2-X,1/2+Y,1/2-Z
3 -X,-Y,-Z
4 1/2+X,1/2-Y,1/2+Z

loop_
_atom_site_label
_atom_site_type_symbol
_atom_site_fract_x
_atom_site_fract_y
_atom_site_fract_z
_atom_site_U_iso_or_equiv
_atom_site_adp_type
_atom_site_occupancy
_atom_site_site_symmetry_multiplicity
_atom_site_site_symmetry_order
_atom_site_calc_flag
_atom_site_refinement_flags
Se1 Se 0.55922(5) 0.21635(11) 0.24519(6) 0.0588(4) Uani 1 4 0 d .
N2 N 0.5297(3) 0.6139(9) 0.2447(4) 0.051(2) Uani 1 4 0 d .
N5 N 0.4347(4) 0.4365(8) 0.2384(4) 0.056(2) Uani 1 4 0 d .
C1 C 0.5058(4) 0.4330(11) 0.2430(5) 0.045(2) Uani 1 4 0 d .
C3 C 0.4692(5) 0.7570(11) 0.2398(6) 0.072(3) Uani 1 4 0 d .
C4 C 0.4060(4) 0.6331(11) 0.2387(6) 0.068(3) Uani 1 4 0 d .
C6 C 0.6034(5) 0.6708(11) 0.2482(6) 0.047(3) Uani 1 4 0 d .
C7 C 0.6192(5) 0.6959(12) 0.1872(6) 0.055(3) Uani 1 4 0 d .
C8 C 0.6901(6) 0.7561(13) 0.1912(7) 0.073(3) Uani 1 4 0 d .
C9 C 0.7395(5) 0.7892(13) 0.2527(8) 0.073(3) Uani 1 4 0 d .
C10 C 0.7212(5) 0.7651(14) 0.3121(6) 0.073(3) Uani 1 4 0 d .
C11 C 0.6517(5) 0.7037(13) 0.3092(6) 0.057(3) Uani 1 4 0 d .
C12 C 0.5666(6) 0.6614(15) 0.1177(6) 0.074(3) Uani 1 4 0 d .
C13 C 0.5488(6) 0.8475(16) 0.0764(6) 0.105(4) Uani 1 4 0 d .
C14 C 0.5944(6) 0.5053(18) 0.0801(6) 0.107(5) Uani 1 4 0 d .
C15 C 0.6341(5) 0.6789(17) 0.3758(6) 0.080(3) Uani 1 4 0 d .
C16 C 0.6528(7) 0.8530(18) 0.4214(7) 0.114(5) Uani 1 4 0 d .
C17 C 0.6705(7) 0.4983(17) 0.4137(7) 0.105(4) Uani 1 4 0 d .
C18 C 0.3902(4) 0.2767(12) 0.2440(5) 0.036(2) Uani 1 4 0 d .
C19 C 0.3463(5) 0.1953(13) 0.1854(5) 0.048(2) Uani 1 4 0 d .
C20 C 0.2992(5) 0.0513(13) 0.1956(7) 0.060(3) Uani 1 4 0 d .
C21 C 0.2954(6) -0.0002(14) 0.2582(8) 0.070(4) Uani 1 4 0 d .
C22 C 0.3407(6) 0.0802(15) 0.3140(7) 0.070(3) Uani 1 4 0 d .
C23 C 0.3893(4) 0.2236(13) 0.3079(6) 0.051(2) Uani 1 4 0 d .
C24 C 0.3495(5) 0.250(2) 0.1158(6) 0.088(4) Uani 1 4 0 d .
C25 C 0.2830(7) 0.367(2) 0.0780(6) 0.122(5) Uani 1 4 0 d .
C26 C 0.3563(8) 0.076(3) 0.0733(7) 0.164(8) Uani 1 4 0 d .
C27 C 0.4391(5) 0.3052(17) 0.3732(6) 0.078(3) Uani 1 4 0 d .
C28 C 0.4003(6) 0.432(2) 0.4112(6) 0.118(5) Uani 1 4 0 d .
C29 C 0.4837(7) 0.158(2) 0.4193(7) 0.146(6) Uani 1 4 0 d .
H3A H 0.48095 0.84431 0.27954 0.0860 Uiso 1 4 0 calc R
H3B H 0.45994 0.83435 0.19763 0.0860 Uiso 1 4 0 calc R
H4A H 0.38933 0.65527 0.27948 0.0819 Uiso 1 4 0 calc R
H4B H 0.36522 0.65722 0.1974 0.0819 Uiso 1 4 0 calc R
H8 H 0.70364 0.77396 0.15058 0.0876 Uiso 1 4 0 calc R
H9 H 0.7871 0.82933 0.25443 0.0873 Uiso 1 4 0 calc R
H10 H 0.75567 0.79004 0.35479 0.0877 Uiso 1 4 0 calc R
H12 H 0.52052 0.61357 0.125 0.0883 Uiso 1 4 0 calc R
H13A H 0.52959 0.94236 0.10205 0.1256 Uiso 1 4 0 calc R
H13B H 0.5125 0.8212 0.03294 0.1256 Uiso 1 4 0 calc R
H13C H 0.59283 0.89805 0.06793 0.1256 Uiso 1 4 0 calc R
H14A H 0.59768 0.38387 0.10494 0.1278 Uiso 1 4 0 calc R
H14B H 0.6425 0.54088 0.07679 0.1278 Uiso 1 4 0 calc R
H14C H 0.56108 0.49042 0.03428 0.1278 Uiso 1 4 0 calc R
H15 H 0.58055 0.65946 0.36479 0.0964 Uiso 1 4 0 calc R
H16A H 0.62918 0.9667 0.39657 0.1366 Uiso 1 4 0 calc R
H16B H 0.70537 0.87169 0.43568 0.1366 Uiso 1 4 0 calc R
H16C H 0.63585 0.83361 0.46171 0.1366 Uiso 1 4 0 calc R
H17A H 0.72311 0.51738 0.42928 0.1255 Uiso 1 4 0 calc R
H17B H 0.65932 0.38758 0.38294 0.1255 Uiso 1 4 0 calc R
H17C H 0.65246 0.47469 0.45303 0.1255 Uiso 1 4 0 calc R
H20 H 0.26883 -0.01256 0.15692 0.0724 Uiso 1 4 0 calc R
H21 H 0.26093 -0.0929 0.26267 0.0835 Uiso 1 4 0 calc R
H22 H 0.33963 0.03928 0.35789 0.0837 Uiso 1 4 0 calc R
H24 H 0.39338 0.3318 0.12101 0.1050 Uiso 1 4 0 calc R
H25A H 0.2806 0.48438 0.10391 0.1467 Uiso 1 4 0 calc R
H25B H 0.23913 0.29097 0.07316 0.1467 Uiso 1 4 0 calc R
H25C H 0.28668 0.40245 0.03285 0.1467 Uiso 1 4 0 calc R
H26A H 0.31181 -0.00068 0.06379 0.1963 Uiso 1 4 0 calc R
H26B H 0.39754 -0.00263 0.09841 0.1963 Uiso 1 4 0 calc R
H26C H 0.36387 0.11845 0.03033 0.1963 Uiso 1 4 0 calc R
H27 H 0.47415 0.39028 0.35919 0.0937 Uiso 1 4 0 calc R
H28A H 0.36417 0.35576 0.42508 0.1420 Uiso 1 4 0 calc R
H28B H 0.37606 0.53687 0.38145 0.1420 Uiso 1 4 0 calc R
H28C H 0.43535 0.48513 0.45158 0.1420 Uiso 1 4 0 calc R
H29A H 0.50992 0.08061 0.39405 0.1753 Uiso 1 4 0 calc R
H29B H 0.45199 0.07382 0.43642 0.1753 Uiso 1 4 0 calc R
H29C H 0.51839 0.22123 0.45759 0.1753 Uiso 1 4 0 calc R

loop_
_atom_site_aniso_label
_atom_site_aniso_U_11
_atom_site_aniso_U_22
_atom_site_aniso_U_33
_atom_site_aniso_U_12
_atom_site_aniso_U_13
_atom_site_aniso_U_23
Se1 0.0365(5) 0.0273(4) 0.1179(9) 0.0021(5) 0.0304(5) 0.0038(7)
N2 0.025(4) 0.030(4) 0.100(7) 0.004(3) 0.019(4) 0.008(4)
N5 0.035(4) 0.021(4) 0.115(8) 0.003(3) 0.027(5) 0.001(4)
C1 0.028(5) 0.030(5) 0.080(8) -0.001(4) 0.019(5) -0.006(5)
C3 0.067(6) 0.014(5) 0.127(10) -0.012(4) 0.014(6) 0.016(5)
C4 0.023(5) 0.041(6) 0.148(11) 0.003(4) 0.036(6) 0.002(6)
C6 0.030(5) 0.035(6) 0.072(9) 0.004(4) 0.010(6) 0.002(5)
C7 0.043(6) 0.040(5) 0.078(9) 0.006(5) 0.008(6) 0.025(6)
C8 0.066(7) 0.044(7) 0.120(11) -0.000(5) 0.044(7) 0.022(7)
C9 0.035(6) 0.033(5) 0.151(12) -0.002(5) 0.029(7) -0.017(8)
C10 0.051(6) 0.065(7) 0.109(10) -0.017(5) 0.033(6) -0.029(7)
C11 0.040(6) 0.046(5) 0.089(9) -0.002(5) 0.025(6) -0.008(6)
C12 0.068(7) 0.078(8) 0.074(10) 0.024(6) 0.019(7) 0.023(7)
C13 0.103(10) 0.109(10) 0.105(11) 0.054(8) 0.036(8) 0.027(8)
C14 0.095(10) 0.116(11) 0.083(10) 0.021(8) -0.016(8) -0.001(8)
C15 0.049(6) 0.093(9) 0.091(10) -0.003(6) 0.008(7) -0.024(8)
C16 0.126(12) 0.111(11) 0.110(12) 0.012(8) 0.043(9) -0.041(9)
C17 0.125(11) 0.099(10) 0.101(11) 0.011(9) 0.052(9) 0.002(8)
C18 0.032(5) 0.028(5) 0.054(7) 0.004(4) 0.023(5) 0.002(5)
C19 0.036(5) 0.042(5) 0.067(8) 0.009(5) 0.017(5) -0.010(6)
C20 0.033(6) 0.049(6) 0.103(11) 0.004(5) 0.025(6) -0.023(6)
C21 0.054(7) 0.037(6) 0.137(13) 0.008(5) 0.059(9) 0.013(8)
C22 0.057(7) 0.060(7) 0.102(11) 0.014(6) 0.037(8) 0.027(7)
C23 0.031(5) 0.047(6) 0.078(8) 0.006(5) 0.019(5) -0.010(6)
C24 0.059(7) 0.150(12) 0.056(8) 0.016(8) 0.020(6) 0.002(9)
C25 0.109(11) 0.177(14) 0.086(11) 0.055(10) 0.035(9) 0.031(9)
C26 0.169(15) 0.27(2) 0.066(11) 0.126(14) 0.054(10) 0.012(12)
C27 0.053(6) 0.109(9) 0.072(9) 0.027(7) 0.018(6) -0.003(8)
C28 0.086(10) 0.177(13) 0.083(10) 0.015(9) 0.010(8) -0.045(10)
C29 0.083(10) 0.213(17) 0.116(12) 0.076(11) -0.013(9) 0.001(11)

loop_
_atom_type_symbol
_atom_type_description
_atom_type_scat_dispersion_real
_atom_type_scat_dispersion_imag
_atom_type_scat_source
C C 0.0033 0.0016
;
International Tables for Crystallography
(1992, Vol. C, Tables 4.2.6.8 and 6.1.1.4)
;
H H 0.0000 0.0000
;
International Tables for Crystallography
(1992, Vol. C, Table 6.1.1.4)
;
N N 0.0061 0.0033
;
International Tables for Crystallography
(1992, Vol. C, Tables 4.2.6.8 and 6.1.1.4)
;
Se Se -0.0929 2.2259
;
International Tables for Crystallography
(1992, Vol. C, Tables 4.2.6.8 and 6.1.1.4)
;

loop_
_geom_angle_atom_site_label_1
_geom_angle_atom_site_label_2
_geom_angle_atom_site_label_3
_geom_angle
_geom_angle_publ_flag
C1 N2 C3 111.4(7) yes
C1 N2 C6 125.5(7) yes
C3 N2 C6 123.0(6) yes
C1 N5 C4 113.1(6) yes
C1 N5 C18 127.0(6) yes
C4 N5 C18 119.2(7) yes
Se1 C1 N2 126.3(7) yes
Se1 C1 N5 125.1(6) yes
N2 C1 N5 108.7(7) yes
N2 C3 C4 103.4(6) yes
N5 C4 C3 103.3(7) yes
N2 C6 C7 117.1(8) yes
N2 C6 C11 119.7(11) yes
C7 C6 C11 123.1(9) yes
C6 C7 C8 116.5(9) yes
C6 C7 C12 124.9(9) yes
C8 C7 C12 118.6(11) yes
C7 C8 C9 120.8(13) yes
C8 C9 C10 120.7(10) yes
C9 C10 C11 119.2(10) yes
C6 C11 C10 119.5(12) yes
C6 C11 C15 123.1(9) yes
C10 C11 C15 117.4(9) yes
C7 C12 C13 111.7(8) yes
C7 C12 C14 110.7(8) yes
C13 C12 C14 112.4(11) yes
C11 C15 C16 113.2(10) yes
C11 C15 C17 111.2(10) yes
C16 C15 C17 110.5(9) yes
N5 C18 C19 119.0(9) yes
N5 C18 C23 117.4(8) yes
C19 C18 C23 123.4(8) yes
C18 C19 C20 115.2(10) yes
C18 C19 C24 123.0(9) yes
C20 C19 C24 121.8(9) yes
C19 C20 C21 122.8(10) yes
C20 C21 C22 119.9(11) yes
C21 C22 C23 120.5(13) yes
C18 C23 C22 118.2(9) yes
C18 C23 C27 124.5(8) yes
C22 C23 C27 117.3(11) yes
C19 C24 C25 111.1(10) yes
C19 C24 C26 112.3(11) yes
C25 C24 C26 109.5(9) yes
C23 C27 C28 113.1(8) yes
C23 C27 C29 113.9(10) yes
C28 C27 C29 110.9(10) yes
N2 C3 H3A 111.086 no
N2 C3 H3B 111.087 no
C4 C3 H3A 111.102 no
C4 C3 H3B 111.089 no
H3A C3 H3B 109.053 no
N5 C4 H4A 111.097 no
N5 C4 H4B 111.103 no
C3 C4 H4A 111.096 no
C3 C4 H4B 111.103 no
H4A C4 H4B 109.064 no
C7 C8 H8 119.591 no
C9 C8 H8 119.585 no
C8 C9 H9 119.636 no
C10 C9 H9 119.615 no
C9 C10 H10 120.381 no
C11 C10 H10 120.385 no
C7 C12 H12 107.223 no
C13 C12 H12 107.222 no
C14 C12 H12 107.217 no
C12 C13 H13A 109.468 no
C12 C13 H13B 109.475 no
C12 C13 H13C 109.470 no
H13A C13 H13B 109.475 no
H13A C13 H13C 109.463 no
H13B C13 H13C 109.477 no
C12 C14 H14A 109.474 no
C12 C14 H14B 109.474 no
C12 C14 H14C 109.466 no
H14A C14 H14B 109.484 no
H14A C14 H14C 109.464 no
H14B C14 H14C 109.465 no
C11 C15 H15 107.220 no
C16 C15 H15 107.211 no
C17 C15 H15 107.212 no
C15 C16 H16A 109.472 no
C15 C16 H16B 109.468 no
C15 C16 H16C 109.474 no
H16A C16 H16B 109.478 no
H16A C16 H16C 109.463 no
H16B C16 H16C 109.471 no
C15 C17 H17A 109.467 no
C15 C17 H17B 109.470 no
C15 C17 H17C 109.480 no
H17A C17 H17B 109.468 no
H17A C17 H17C 109.478 no
H17B C17 H17C 109.466 no
C19 C20 H20 118.625 no
C21 C20 H20 118.610 no
C20 C21 H21 120.064 no
C22 C21 H21 120.084 no
C21 C22 H22 119.744 no
C23 C22 H22 119.747 no
C19 C24 H24 107.933 no
C25 C24 H24 107.943 no
C26 C24 H24 107.943 no
C24 C25 H25A 109.469 no
C24 C25 H25B 109.471 no
C24 C25 H25C 109.465 no
H25A C25 H25B 109.468 no
H25A C25 H25C 109.469 no
H25B C25 H25C 109.484 no
C24 C26 H26A 109.470 no
C24 C26 H26B 109.475 no
C24 C26 H26C 109.468 no
H26A C26 H26B 109.478 no
H26A C26 H26C 109.465 no
H26B C26 H26C 109.471 no
C23 C27 H27 106.109 no
C28 C27 H27 106.101 no
C29 C27 H27 106.095 no
C27 C28 H28A 109.474 no
C27 C28 H28B 109.464 no
C27 C28 H28C 109.474 no
H28A C28 H28B 109.465 no
H28A C28 H28C 109.483 no
H28B C28 H28C 109.467 no
C27 C29 H29A 109.472 no
C27 C29 H29B 109.473 no
C27 C29 H29C 109.473 no
H29A C29 H29B 109.471 no
H29A C29 H29C 109.470 no
H29B C29 H29C 109.469 no

loop_
_geom_bond_atom_site_label_1
_geom_bond_atom_site_label_2
_geom_bond_distance
_geom_bond_publ_flag
Se1 C1 1.820(8) yes
N2 C1 1.338(10) yes
N2 C3 1.514(11) yes
N2 C6 1.458(11) yes
N5 C1 1.346(12) yes
N5 C4 1.477(10) yes
N5 C18 1.429(11) yes
C3 C4 1.489(12) yes
C6 C7 1.381(18) yes
C6 C11 1.348(14) yes
C7 C8 1.410(15) yes
C7 C12 1.511(14) yes
C8 C9 1.365(16) yes
C9 C10 1.37(2) yes
C10 C11 1.392(14) yes
C11 C15 1.510(19) yes
C12 C13 1.532(16) yes
C12 C14 1.517(18) yes
C15 C16 1.510(17) yes
C15 C17 1.538(16) yes
C18 C19 1.377(12) yes
C18 C23 1.367(16) yes
C19 C20 1.407(14) yes
C19 C24 1.496(16) yes
C20 C21 1.36(2) yes
C21 C22 1.346(17) yes
C22 C23 1.399(15) yes
C23 C27 1.517(14) yes
C24 C25 1.532(16) yes
C24 C26 1.52(2) yes
C27 C28 1.510(19) yes
C27 C29 1.490(17) yes
C3 H3A 0.990 no
C3 H3B 0.990 no
C4 H4A 0.990 no
C4 H4B 0.990 no
C8 H8 0.950 no
C9 H9 0.950 no
C10 H10 0.950 no
C12 H12 1.000 no
C13 H13A 0.980 no
C13 H13B 0.980 no
C13 H13C 0.980 no
C14 H14A 0.980 no
C14 H14B 0.980 no
C14 H14C 0.980 no
C15 H15 1.000 no
C16 H16A 0.980 no
C16 H16B 0.980 no
C16 H16C 0.980 no
C17 H17A 0.980 no
C17 H17B 0.980 no
C17 H17C 0.980 no
C20 H20 0.950 no
C21 H21 0.950 no
C22 H22 0.950 no
C24 H24 1.000 no
C25 H25A 0.980 no
C25 H25B 0.980 no
C25 H25C 0.980 no
C26 H26A 0.980 no
C26 H26B 0.980 no
C26 H26C 0.980 no
C27 H27 1.000 no
C28 H28A 0.980 no
C28 H28B 0.980 no
C28 H28C 0.980 no
C29 H29A 0.980 no
C29 H29B 0.980 no
C29 H29C 0.980 no

loop_
_geom_contact_atom_site_label_1
_geom_contact_atom_site_label_2
_geom_contact_distance
_geom_contact_publ_flag
_geom_contact_site_symmetry_2
Se1 C6 3.273(8) no .
Se1 C18 3.277(8) no .
N2 C12 2.910(15) no .
N2 C15 2.894(12) no .
N2 C18 3.565(10) no .
N5 C6 3.592(12) no .
N5 C24 2.888(13) no .
N5 C27 2.889(15) no .
C1 C7 3.298(14) no .
C1 C11 3.334(12) no .
C1 C12 3.499(16) no .
C1 C15 3.550(13) no .
C1 C19 3.391(11) no .
C1 C23 3.263(14) no .
C1 C27 3.396(16) no .
C3 C7 3.389(15) no .
C3 C11 3.414(12) no .
C3 C12 3.596(18) no .
C4 C19 3.330(12) no .
C4 C23 3.242(13) no .
C4 C27 3.495(16) no .
C6 C9 2.726(14) no .
C6 C13 3.591(17) no .
C6 C14 3.591(18) no .
C6 C17 3.481(17) no .
C7 C10 2.789(14) no .
C8 C11 2.750(19) no .
C8 C13 3.111(15) no .
C8 C14 3.037(15) no .
C10 C16 2.97(2) no .
C10 C17 3.149(19) no .
C18 C21 2.729(14) no .
C18 C25 3.495(14) no .
C18 C28 3.547(17) no .
C19 C22 2.788(18) no .
C20 C23 2.732(14) no .
C20 C25 3.213(18) no .
C20 C26 3.02(2) no .
C22 C28 3.158(17) no .
C22 C29 3.022(15) no .
C4 C20 3.528(12) no 1_565
C4 C21 3.421(14) no 1_565
C8 C9 3.583(13) no 2_645
C9 C8 3.583(13) no 2_655
C9 C9 3.510(13) no 2_645
C9 C9 3.510(13) no 2_655
C20 C4 3.528(12) no 1_545
C21 C4 3.421(14) no 1_545
Se1 H14A 3.3774 no .
Se1 H17B 3.1616 no .
Se1 H24 3.5605 no .
Se1 H27 3.4383 no .
Se1 H29A 3.5751 no .
N2 H4A 3.0024 no .
N2 H4B 3.0519 no .
N2 H12 2.4107 no .
N2 H15 2.3955 no .
N2 H17B 3.5632 no .
N2 H27 3.2436 no .
N5 H3A 3.0224 no .
N5 H3B 2.9736 no .
N5 H12 3.4460 no .
N5 H15 3.5840 no .
N5 H24 2.4215 no .
N5 H25A 3.4411 no .
N5 H27 2.3946 no .
N5 H28B 3.5032 no .
C1 H3A 3.0330 no .
C1 H3B 2.9977 no .
C1 H4A 2.9928 no .
C1 H4B 3.0330 no .
C1 H12 2.8135 no .
C1 H15 2.9553 no .
C1 H17B 3.4952 no .
C1 H24 2.8878 no .
C1 H27 2.6398 no .
C3 H12 2.9748 no .
C3 H13A 3.5891 no .
C3 H15 2.9121 no .
C3 H27 3.5204 no .
C4 H24 3.1543 no .
C4 H25A 3.2738 no .
C4 H27 2.9714 no .
C4 H28B 3.2127 no .
C6 H3A 2.8837 no .
C6 H3B 2.8936 no .
C6 H8 3.2367 no .
C6 H10 3.2250 no .
C6 H12 2.6030 no .
C6 H13A 3.4832 no .
C6 H14A 3.5279 no .
C6 H15 2.5541 no .
C6 H16A 3.5895 no .
C6 H17B 3.3132 no .
C7 H3B 3.2822 no .
C7 H9 3.2683 no .
C7 H13A 2.6911 no .
C7 H13B 3.3553 no .
C7 H13C 2.7395 no .
C7 H14A 2.7081 no .
C7 H14B 2.6599 no .
C7 H14C 3.3339 no .
C8 H10 3.2366 no .
C8 H12 3.3111 no .
C8 H13A 3.3685 no .
C8 H13C 2.8565 no .
C8 H14A 3.3482 no .
C8 H14B 2.7123 no .
C10 H8 3.2328 no .
C10 H15 3.2776 no .
C10 H16A 3.1434 no .
C10 H16B 2.7400 no .
C10 H17A 2.9492 no .
C10 H17B 3.3819 no .
C11 H3A 3.3182 no .
C11 H9 3.2437 no .
C11 H16A 2.6829 no .
C11 H16B 2.7615 no .
C11 H16C 3.3530 no .
C11 H17A 2.7745 no .
C11 H17B 2.6509 no .
C11 H17C 3.3496 no .
C12 H3B 3.2093 no .
C12 H8 2.6495 no .
C13 H3B 3.4002 no .
C13 H8 2.9798 no .
C13 H14A 3.3668 no .
C13 H14B 2.7955 no .
C13 H14C 2.6652 no .
C14 H8 2.8759 no .
C14 H13A 3.3685 no .
C14 H13B 2.7184 no .
C14 H13C 2.7451 no .
C15 H3A 3.2546 no .
C15 H10 2.6189 no .
C16 H10 2.7482 no .
C16 H17A 2.6834 no .
C16 H17B 3.3465 no .
C16 H17C 2.7130 no .
C17 H10 3.0688 no .
C17 H16A 3.3522 no .
C17 H16B 2.6908 no .
C17 H16C 2.6920 no .
C18 H4A 2.7363 no .
C18 H4B 2.8108 no .
C18 H20 3.2126 no .
C18 H22 3.2329 no .
C18 H24 2.5682 no .
C18 H25A 3.3649 no .
C18 H26B 3.5989 no .
C18 H27 2.5752 no .
C18 H28B 3.4278 no .
C18 H29A 3.5472 no .
C19 H4B 3.2380 no .
C19 H21 3.2774 no .
C19 H25A 2.6890 no .
C19 H25B 2.6977 no .
C19 H25C 3.3351 no .
C19 H26A 2.7518 no .
C19 H26B 2.6592 no .
C19 H26C 3.3368 no .
C20 H22 3.1947 no .
C20 H24 3.3227 no .
C20 H25A 3.5169 no .
C20 H25B 2.9597 no .
C20 H26A 2.8053 no .
C20 H26B 3.1418 no .
C22 H20 3.1861 no .
C22 H27 3.2817 no .
C22 H28A 2.9127 no .
C22 H28B 3.4565 no .
C22 H29A 3.2034 no .
C22 H29B 2.7956 no .
C23 H4A 3.0616 no .
C23 H21 3.2435 no .
C23 H28A 2.7436 no .
C23 H28B 2.7057 no .
C23 H28C 3.3597 no .
C23 H29A 2.6762 no .
C23 H29B 2.7693 no .
C23 H29C 3.3517 no .
C24 H4B 3.2636 no .
C24 H20 2.6874 no .
C25 H4B 3.2168 no .
C25 H20 3.1541 no .
C25 H26A 2.6567 no .
C25 H26B 3.3409 no .
C25 H26C 2.6961 no .
C26 H20 2.7964 no .
C26 H25A 3.3379 no .
C26 H25B 2.7094 no .
C26 H25C 2.6501 no .
C27 H4A 3.0816 no .
C27 H22 2.6191 no .
C28 H4A 3.0708 no .
C28 H22 3.0492 no .
C28 H29A 3.3162 no .
C28 H29B 2.6796 no .
C28 H29C 2.6451 no .
C29 H22 2.8222 no .
C29 H28A 2.7170 no .
C29 H28B 3.3098 no .
C29 H28C 2.6197 no .
H3A H4A 2.2023 no .
H3A H4B 2.7117 no .
H3A H15 2.5440 no .
H3A H16A 3.2731 no .
H3A H27 3.5780 no .
H3B H4A 2.7452 no .
H3B H4B 2.2022 no .
H3B H12 2.6351 no .
H3B H13A 2.7786 no .
H4A H15 3.5980 no .
H4A H27 2.6861 no .
H4A H28B 2.3292 no .
H4A H28C 3.5846 no .
H4B H24 2.8932 no .
H4B H25A 2.4473 no .
H8 H9 2.3034 no .
H8 H12 3.5943 no .
H8 H13A 3.4211 no .
H8 H13C 2.4705 no .
H8 H14A 3.3656 no .
H8 H14B 2.2997 no .
H9 H10 2.3224 no .
H10 H15 3.5582 no .
H10 H16A 3.0645 no .
H10 H16B 2.2223 no .
H10 H17A 2.6234 no .
H10 H17B 3.5001 no .
H12 H13A 2.3537 no .
H12 H13B 2.3475 no .
H12 H13C 2.8587 no .
H12 H14A 2.3001 no .
H12 H14B 2.8455 no .
H12 H14C 2.3755 no .
H12 H24 3.1220 no .
H13A H14C 3.5618 no .
H13B H14A 3.5716 no .
H13B H14B 3.0990 no .
H13B H14C 2.4834 no .
H13C H14B 2.6522 no .
H13C H14C 2.9434 no .
H15 H16A 2.3514 no .
H15 H16B 2.8422 no .
H15 H16C 2.3110 no .
H15 H17A 2.8623 no .
H15 H17B 2.3881 no .
H15 H17C 2.3262 no .
H15 H27 2.7563 no .
H16A H17A 3.5803 no .
H16B H17A 2.4992 no .
H16B H17B 3.5733 no .
H16B H17C 3.0026 no .
H16C H17A 2.9600 no .
H16C H17B 3.5886 no .
H16C H17C 2.5322 no .
H17B H27 3.4611 no .
H17C H27 3.4735 no .
H17C H29C 3.1529 no .
H20 H21 2.2867 no .
H20 H25B 2.6796 no .
H20 H26A 2.2911 no .
H20 H26B 3.0510 no .
H21 H22 2.2937 no .
H22 H27 3.5577 no .
H22 H28A 2.5698 no .
H22 H28B 3.5405 no .
H22 H29A 3.1639 no .
H22 H29B 2.3108 no .
H24 H25A 2.3537 no .
H24 H25B 2.8652 no .
H24 H25C 2.3677 no .
H24 H26A 2.8546 no .
H24 H26B 2.3801 no .
H24 H26C 2.3197 no .
H25A H26A 3.5678 no .
H25A H26C 3.5687 no .
H25B H26A 2.5056 no .
H25B H26B 3.5865 no .
H25B H26C 3.0345 no .
H25C H26A 2.8878 no .
H25C H26B 3.5608 no .
H25C H26C 2.4841 no .
H27 H28A 2.8324 no .
H27 H28B 2.3067 no .
H27 H28C 2.3236 no .
H27 H29A 2.3135 no .
H27 H29B 2.8168 no .
H27 H29C 2.2797 no .
H28A H29B 2.5588 no .
H28A H29C 3.0035 no .
H28B H29B 3.5861 no .
H28B H29C 3.5122 no .
H28C H29A 3.5163 no .
H28C H29B 2.9083 no .
H28C H29C 2.4167 no .
Se1 H3A 3.1769 no 1_545
Se1 H3B 3.2583 no 1_545
Se1 H9 3.0628 no 2_645
Se1 H13A 3.4088 no 1_545
Se1 H16A 3.4748 no 1_545
C3 H26B 3.2886 no 1_565
C4 H21 3.5334 no 1_565
C4 H21 3.5742 no 2_555
C6 H9 3.1898 no 2_645
C7 H9 3.1578 no 2_645
C8 H9 3.1602 no 2_645
C9 H9 3.2393 no 2_645
C10 H9 3.3121 no 2_645
C10 H14A 3.5144 no 2_655
C10 H14B 3.5127 no 2_655
C11 H9 3.2824 no 2_645
C12 H14C 3.5341 no 3_665
C13 H13B 3.1978 no 3_675
C13 H14C 3.5237 no 3_665
C13 H26B 3.2472 no 1_565
C13 H26C 3.1308 no 3_665
C14 H10 3.1879 no 2_645
C14 H13B 3.4713 no 3_665
C14 H14C 3.2332 no 3_665
C16 H25C 3.3758 no 4_565
C16 H28A 3.5658 no 3_666
C16 H29A 3.0854 no 1_565
C17 H8 3.4487 no 2_645
C17 H26A 3.4751 no 4_555
C18 H3A 3.4524 no 1_545
C18 H3B 3.5951 no 1_545
C18 H21 3.0179 no 2_555
C19 H3B 3.2963 no 1_545
C19 H21 2.9734 no 2_555
C20 H3B 3.4359 no 1_545
C20 H4A 3.4445 no 1_545
C20 H4B 3.0200 no 1_545
C20 H21 2.9641 no 2_555
C20 H28B 3.2949 no 2_545
C21 H4A 2.9607 no 1_545
C21 H4A 3.5881 no 2_545
C21 H4B 3.1646 no 1_545
C21 H21 3.0233 no 2_555
C21 H25A 3.5408 no 2_545
C22 H3A 3.4063 no 1_545
C22 H4A 3.2426 no 1_545
C22 H21 3.1180 no 2_555
C22 H25A 3.3173 no 2_545
C23 H3A 3.3200 no 1_545
C23 H21 3.1153 no 2_555
C25 H16B 3.3985 no 4_464
C25 H22 3.2447 no 2_555
C26 H3B 3.2239 no 1_545
C26 H13A 3.3525 no 1_545
C26 H13C 3.3190 no 3_665
C26 H17A 3.3738 no 4_454
C28 H16C 3.4264 no 3_666
C28 H17C 3.2922 no 3_666
C28 H20 3.1798 no 2_555
C29 H3A 3.5893 no 1_545
C29 H16A 3.2556 no 1_545
C29 H29B 3.2844 no 3_656
H3A Se1 3.1769 no 1_565
H3A C18 3.4524 no 1_565
H3A C22 3.4063 no 1_565
H3A C23 3.3200 no 1_565
H3A C29 3.5893 no 1_565
H3A H29A 2.7894 no 1_565
H3B Se1 3.2583 no 1_565
H3B C18 3.5951 no 1_565
H3B C19 3.2963 no 1_565
H3B C20 3.4359 no 1_565
H3B C26 3.2239 no 1_565
H3B H26A 3.5365 no 1_565
H3B H26B 2.3389 no 1_565
H4A C20 3.4445 no 1_565
H4A C21 2.9607 no 1_565
H4A C21 3.5881 no 2_555
H4A C22 3.2426 no 1_565
H4A H21 2.9714 no 1_565
H4A H21 3.2687 no 2_555
H4A H22 3.3966 no 1_565
H4B C20 3.0200 no 1_565
H4B C21 3.1646 no 1_565
H4B H20 2.9227 no 1_565
H4B H21 3.2256 no 1_565
H4B H21 3.2802 no 2_555
H4B H26A 3.5527 no 1_565
H4B H26B 3.2931 no 1_565
H8 C17 3.4487 no 2_655
H8 H10 3.4684 no 2_645
H8 H17A 2.9792 no 2_655
H8 H17B 3.0197 no 2_655
H9 Se1 3.0628 no 2_655
H9 C6 3.1898 no 2_655
H9 C7 3.1578 no 2_655
H9 C8 3.1602 no 2_655
H9 C9 3.2393 no 2_655
H9 C10 3.3121 no 2_655
H9 C11 3.2824 no 2_655
H9 H14A 3.1172 no 2_655
H9 H17B 3.2921 no 2_655
H10 C14 3.1879 no 2_655
H10 H8 3.4684 no 2_655
H10 H14A 2.7856 no 2_655
H10 H14B 2.7001 no 2_655
H12 H14C 3.2739 no 3_665
H12 H26B 3.5094 no 1_565
H13A Se1 3.4088 no 1_565
H13A C26 3.3525 no 1_565
H13A H13B 3.1213 no 3_675
H13A H14A 3.3364 no 1_565
H13A H26B 2.5538 no 1_565
H13A H26C 3.3427 no 1_565
H13B C13 3.1978 no 3_675
H13B C14 3.4713 no 3_665
H13B H13A 3.1213 no 3_675
H13B H13B 2.8077 no 3_675
H13B H13C 3.1323 no 3_675
H13B H14A 3.3312 no 3_665
H13B H14C 2.7381 no 3_665
H13B H26B 3.1505 no 1_565
H13B H26C 3.5223 no 1_565
H13B H26C 3.0519 no 3_665
H13C C26 3.3190 no 3_665
H13C H13B 3.1323 no 3_675
H13C H14A 3.4621 no 1_565
H13C H26B 3.5447 no 3_665
H13C H26C 2.3950 no 3_665
H14A C10 3.5144 no 2_645
H14A H9 3.1172 no 2_645
H14A H10 2.7856 no 2_645
H14A H13A 3.3364 no 1_545
H14A H13B 3.3312 no 3_665
H14A H13C 3.4621 no 1_545
H14B C10 3.5127 no 2_645
H14B H10 2.7001 no 2_645
H14B H16B 3.2377 no 2_645
H14B H25C 2.9727 no 3_665
H14B H26C 3.2113 no 3_665
H14C C12 3.5341 no 3_665
H14C C13 3.5237 no 3_665
H14C C14 3.2332 no 3_665
H14C H12 3.2739 no 3_665
H14C H13B 2.7381 no 3_665
H14C H14C 2.3746 no 3_665
H14C H26C 3.5164 no 3_665
H15 H29A 3.3588 no 1_565
H16A Se1 3.4748 no 1_565
H16A C29 3.2556 no 1_565
H16A H17B 3.0160 no 1_565
H16A H29A 2.4183 no 1_565
H16A H29C 3.2866 no 1_565
H16B C25 3.3985 no 4_565
H16B H14B 3.2377 no 2_655
H16B H25A 3.4839 no 4_565
H16B H25B 3.5827 no 4_565
H16B H25C 2.6660 no 4_565
H16C C28 3.4264 no 3_666
H16C H25C 3.3946 no 4_565
H16C H28A 2.6700 no 3_666
H16C H28C 3.3722 no 3_666
H16C H29A 2.9735 no 1_565
H16C H29B 3.1108 no 3_666
H16C H29C 3.5082 no 1_565
H17A C26 3.3738 no 4_555
H17A H8 2.9792 no 2_645
H17A H25B 3.5900 no 4_555
H17A H26A 2.7997 no 4_555
H17A H26C 3.0533 no 4_555
H17B H8 3.0197 no 2_645
H17B H9 3.2921 no 2_645
H17B H16A 3.0160 no 1_545
H17C C28 3.2922 no 3_666
H17C H25B 3.1494 no 4_555
H17C H26A 3.2591 no 4_555
H17C H28A 2.8644 no 3_666
H17C H28B 3.5919 no 3_666
H17C H28C 2.9446 no 3_666
H20 C28 3.1798 no 2_545
H20 H4B 2.9227 no 1_545
H20 H21 3.4827 no 2_555
H20 H28A 2.7867 no 2_545
H20 H28B 2.6974 no 2_545
H21 C4 3.5334 no 1_545
H21 C4 3.5742 no 2_545
H21 C18 3.0179 no 2_545
H21 C19 2.9734 no 2_545
H21 C20 2.9641 no 2_545
H21 C21 3.0233 no 2_545
H21 C22 3.1180 no 2_545
H21 C23 3.1153 no 2_545
H21 H4A 2.9714 no 1_545
H21 H4A 3.2687 no 2_545
H21 H4B 3.2256 no 1_545
H21 H4B 3.2802 no 2_545
H21 H20 3.4827 no 2_545
H21 H21 3.5273 no 2_545
H21 H21 3.5273 no 2_555
H21 H25A 3.1103 no 2_545
H21 H25B 3.4628 no 2_545
H21 H28B 3.4705 no 2_545
H22 C25 3.2447 no 2_545
H22 H4A 3.3966 no 1_545
H22 H25A 2.6783 no 2_545
H22 H25B 2.9199 no 2_545
H22 H28B 3.5733 no 1_545
H25A C21 3.5408 no 2_555
H25A C22 3.3173 no 2_555
H25A H16B 3.4839 no 4_464
H25A H21 3.1103 no 2_555
H25A H22 2.6783 no 2_555
H25B H16B 3.5827 no 4_464
H25B H17A 3.5900 no 4_454
H25B H17C 3.1494 no 4_454
H25B H21 3.4628 no 2_555
H25B H22 2.9199 no 2_555
H25B H28B 3.1801 no 2_545
H25C C16 3.3758 no 4_464
H25C H14B 2.9727 no 3_665
H25C H16B 2.6660 no 4_464
H25C H16C 3.3946 no 4_464
H26A C17 3.4751 no 4_454
H26A H3B 3.5365 no 1_545
H26A H4B 3.5527 no 1_545
H26A H17A 2.7997 no 4_454
H26A H17C 3.2591 no 4_454
H26B C3 3.2886 no 1_545
H26B C13 3.2472 no 1_545
H26B H3B 2.3389 no 1_545
H26B H4B 3.2931 no 1_545
H26B H12 3.5094 no 1_545
H26B H13A 2.5538 no 1_545
H26B H13B 3.1505 no 1_545
H26B H13C 3.5447 no 3_665
H26C C13 3.1308 no 3_665
H26C H13A 3.3427 no 1_545
H26C H13B 3.5223 no 1_545
H26C H13B 3.0519 no 3_665
H26C H13C 2.3950 no 3_665
H26C H14B 3.2113 no 3_665
H26C H14C 3.5164 no 3_665
H26C H17A 3.0533 no 4_454
H28A C16 3.5658 no 3_666
H28A H16C 2.6700 no 3_666
H28A H17C 2.8644 no 3_666
H28A H20 2.7867 no 2_555
H28B C20 3.2949 no 2_555
H28B H17C 3.5919 no 3_666
H28B H20 2.6974 no 2_555
H28B H21 3.4705 no 2_555
H28B H22 3.5733 no 1_565
H28B H25B 3.1801 no 2_555
H28C H16C 3.3722 no 3_666
H28C H17C 2.9446 no 3_666
H28C H28C 2.7124 no 3_666
H28C H29C 2.7370 no 3_666
H29A C16 3.0854 no 1_545
H29A H3A 2.7894 no 1_545
H29A H15 3.3588 no 1_545
H29A H16A 2.4183 no 1_545
H29A H16C 2.9735 no 1_545
H29A H29B 3.5095 no 3_656
H29B C29 3.2844 no 3_656
H29B H16C 3.1108 no 3_666
H29B H29A 3.5095 no 3_656
H29B H29B 2.9175 no 3_656
H29B H29C 2.9255 no 3_656
H29C H16A 3.2866 no 1_545
H29C H16C 3.5082 no 1_545
H29C H28C 2.7370 no 3_666
H29C H29B 2.9255 no 3_656

loop_
_geom_torsion_atom_site_label_1
_geom_torsion_atom_site_label_2
_geom_torsion_atom_site_label_3
_geom_torsion_atom_site_label_4
_geom_torsion
_geom_torsion_publ_flag
C1 N2 C3 C4 3.0(10) no
C3 N2 C1 Se1 178.2(7) no
C3 N2 C1 N5 -0.9(10) no
C1 N2 C6 C7 89.6(10) no
C1 N2 C6 C11 -93.1(11) no
C6 N2 C1 Se1 0.5(14) no
C6 N2 C1 N5 -178.7(8) no
C3 N2 C6 C7 -87.9(10) no
C3 N2 C6 C11 89.5(10) no
C6 N2 C3 C4 -179.2(8) no
C1 N5 C4 C3 3.5(11) no
C4 N5 C1 Se1 179.2(8) no
C4 N5 C1 N2 -1.6(11) no
C1 N5 C18 C19 -100.0(10) no
C1 N5 C18 C23 85.5(12) no
C18 N5 C1 Se1 9.5(15) no
C18 N5 C1 N2 -171.4(8) no
C4 N5 C18 C19 90.8(10) no
C4 N5 C18 C23 -83.7(9) no
C18 N5 C4 C3 174.1(7) no
N2 C3 C4 N5 -3.6(10) no
N2 C6 C7 C8 178.3(6) no
N2 C6 C7 C12 -2.5(12) no
N2 C6 C11 C10 -177.6(6) no
N2 C6 C11 C15 1.9(12) no
C7 C6 C11 C10 -0.4(13) no
C7 C6 C11 C15 179.1(7) no
C11 C6 C7 C8 1.0(12) no
C11 C6 C7 C12 -179.7(7) no
C6 C7 C8 C9 -0.7(12) no
C6 C7 C12 C13 115.1(10) no
C6 C7 C12 C14 -118.8(10) no
C8 C7 C12 C13 -65.7(11) no
C8 C7 C12 C14 60.5(11) no
C12 C7 C8 C9 180.0(7) no
C7 C8 C9 C10 -0.2(14) no
C8 C9 C10 C11 0.9(14) no
C9 C10 C11 C6 -0.6(13) no
C9 C10 C11 C15 179.9(8) no
C6 C11 C15 C16 -128.1(9) no
C6 C11 C15 C17 106.8(9) no
C10 C11 C15 C16 51.4(11) no
C10 C11 C15 C17 -73.7(10) no
N5 C18 C19 C20 -174.1(6) no
N5 C18 C19 C24 8.0(12) no
N5 C18 C23 C22 173.7(6) no
N5 C18 C23 C27 -8.3(12) no
C19 C18 C23 C22 -0.5(13) no
C19 C18 C23 C27 177.5(7) no
C23 C18 C19 C20 0.1(12) no
C23 C18 C19 C24 -177.8(7) no
C18 C19 C20 C21 2.1(13) no
C18 C19 C24 C25 -108.0(9) no
C18 C19 C24 C26 129.0(9) no
C20 C19 C24 C25 74.3(12) no
C20 C19 C24 C26 -48.7(11) no
C24 C19 C20 C21 180.0(8) no
C19 C20 C21 C22 -3.7(15) no
C20 C21 C22 C23 3.1(16) no
C21 C22 C23 C18 -1.1(15) no
C21 C22 C23 C27 -179.2(9) no
C18 C23 C27 C28 110.1(10) no
C18 C23 C27 C29 -122.2(10) no
C22 C23 C27 C28 -71.9(11) no
C22 C23 C27 C29 55.8(12) no
